data_7127990
loop_
_publ_author_name
'Tan, Qingfa'
'Yu, Han'
'Luo, Yao'
'Chang, Fenzhen'
'Liu, Xiaohua'
'Zhou, Yuqiao'
'Feng, Xiaoming'

_publ_section_title
;
 Asymmetric catalytic [4+3] cycloaddition of ortho-quinone methides with
 oxiranes.
;
_journal_issue 24
_journal_name_full 'Chemical communications (Cambridge, England)'
_journal_page_first 3018
_journal_page_last 3021
_journal_paper_doi 10.1039/d1cc00262g
_journal_volume 57
_journal_year 2021
_chemical_absolute_configuration ad
_chemical_formula_moiety 'C28 H26 O9'
_chemical_formula_sum 'C28 H26 O9'
_chemical_formula_weight 506.49
_space_group_crystal_system trigonal
_space_group_IT_number 146
_space_group_name_Hall 'R 3'
_space_group_name_H-M_alt 'R 3 :H'
_atom_sites_solution_hydrogens geom
_atom_sites_solution_primary dual
_audit_creation_method SHELXL-2018/3
_audit_update_record
;
2020-09-01 deposited with the CCDC.	2021-02-05 downloaded from the CCDC.
;
_cell_angle_alpha 90
_cell_angle_beta 90
_cell_angle_gamma 120
_cell_formula_units_Z 9
_cell_length_a 28.1257(8)
_cell_length_b 28.1257(8)
_cell_length_c 8.1020(3)
_cell_measurement_reflns_used 9991
_cell_measurement_temperature 144(2)
_cell_measurement_theta_max 72.43
_cell_measurement_theta_min 3.14
_cell_volume 5550.5(3)
_computing_cell_refinement 'Bruker SAINT'
_computing_data_collection 'Bruker APEX3'
_computing_data_reduction 'Bruker SAINT'
_computing_molecular_graphics 'Bruker SHELXTL'
_computing_publication_material 'Bruker SHELXTL'
_computing_structure_refinement 'SHELXL-2018/3 (Sheldrick, 2018)'
_computing_structure_solution 'SHELXT (Sheldrick 2008)'
_diffrn_ambient_temperature 144(2)
_diffrn_measured_fraction_theta_full 0.964
_diffrn_measured_fraction_theta_max 0.966
_diffrn_measurement_device_type 'Bruker D8 Venture Photon II'
_diffrn_measurement_method '\f and \w scans'
_diffrn_radiation_type CuK\a
_diffrn_radiation_wavelength 1.54178
_diffrn_reflns_av_R_equivalents 0.1508
_diffrn_reflns_av_unetI/netI 0.1015
_diffrn_reflns_Laue_measured_fraction_full 0.964
_diffrn_reflns_Laue_measured_fraction_max 0.966
_diffrn_reflns_limit_h_max 34
_diffrn_reflns_limit_h_min -34
_diffrn_reflns_limit_k_max 34
_diffrn_reflns_limit_k_min -34
_diffrn_reflns_limit_l_max 8
_diffrn_reflns_limit_l_min -9
_diffrn_reflns_number 25745
_diffrn_reflns_point_group_measured_fraction_full 0.838
_diffrn_reflns_point_group_measured_fraction_max 0.840
_diffrn_reflns_theta_full 67.679
_diffrn_reflns_theta_max 72.408
_diffrn_reflns_theta_min 3.142
_exptl_absorpt_coefficient_mu 0.855
_exptl_absorpt_correction_T_max 1.0000
_exptl_absorpt_correction_T_min 0.6579
_exptl_absorpt_correction_type numerical
_exptl_absorpt_process_details 'SADABS (Krause et al., 2015)'
_exptl_crystal_colour colourless
_exptl_crystal_density_diffrn 1.364
_exptl_crystal_description rod
_exptl_crystal_F_000 2394
_exptl_crystal_recrystallization_method 'Re-crystallisation from solvent: MeOH, PE'
_exptl_crystal_size_max 0.254
_exptl_crystal_size_mid 0.149
_exptl_crystal_size_min 0.122
_refine_diff_density_max 0.691
_refine_diff_density_min -0.622
_refine_diff_density_rms 0.149
_refine_ls_abs_structure_details
; 
 Flack x determined using 1437 quotients [(I+)-(I-)]/[(I+)+(I-)] 
 (Parsons, Flack and Wagner, Acta Cryst. B69 (2013) 249-259). 
;
_refine_ls_abs_structure_Flack -0.2(2)
_refine_ls_extinction_coef 0.0136(15)
_refine_ls_extinction_expression Fc^*^=kFc[1+0.001xFc^2^\l^3^/sin(2\q)]^-1/4^
_refine_ls_extinction_method 'SHELXL-2018/3 (Sheldrick 2018)'
_refine_ls_goodness_of_fit_ref 1.213
_refine_ls_hydrogen_treatment constr
_refine_ls_matrix_type full
_refine_ls_number_parameters 339
_refine_ls_number_reflns 4103
_refine_ls_number_restraints 1
_refine_ls_restrained_S_all 1.213
_refine_ls_R_factor_all 0.1051
_refine_ls_R_factor_gt 0.0972
_refine_ls_shift/su_max 0.000
_refine_ls_shift/su_mean 0.000
_refine_ls_structure_factor_coef Fsqd
_refine_ls_weighting_details 'w=1/[\s^2^(Fo^2^)+(0.1583P)^2^+1.5394P] where P=(Fo^2^+2Fc^2^)/3'
_refine_ls_weighting_scheme calc
_refine_ls_wR_factor_gt 0.2163
_refine_ls_wR_factor_ref 0.2310
_reflns_Friedel_coverage 0.739
_reflns_Friedel_fraction_full 0.712
_reflns_Friedel_fraction_max 0.714
_reflns_number_gt 3853
_reflns_number_total 4103
_reflns_threshold_expression 'I > 2\s(I)'
_cod_data_source_file d1cc00262g2.cif
_cod_data_source_block tqf003
_cod_depositor_comments 'Adding full bibliography for 7127989--7127990.cif.'
_cod_original_cell_volume 5550.5(4)
_cod_database_code 7127990
_shelx_shelxl_version_number 2018/3
_shelx_space_group_comment
; 
The symmetry employed for this shelxl refinement is uniquely defined 
by the following loop, which should always be used as a source of 
symmetry information in preference to the above space-group names. 
They are only intended as comments. 
;
_shelx_estimated_absorpt_t_min 0.812
_shelx_estimated_absorpt_t_max 0.903

loop_
_space_group_symop_operation_xyz
'x, y, z'
'-y, x-y, z'
'-x+y, -x, z'
'x+2/3, y+1/3, z+1/3'
'-y+2/3, x-y+1/3, z+1/3'
'-x+y+2/3, -x+1/3, z+1/3'
'x+1/3, y+2/3, z+2/3'
'-y+1/3, x-y+2/3, z+2/3'
'-x+y+1/3, -x+2/3, z+2/3'

loop_
_atom_site_label
_atom_site_type_symbol
_atom_site_fract_x
_atom_site_fract_y
_atom_site_fract_z
_atom_site_U_iso_or_equiv
_atom_site_adp_type
_atom_site_occupancy
_atom_site_site_symmetry_order
_atom_site_calc_flag
_atom_site_refinement_flags_posn
_atom_site_refinement_flags_adp
_atom_site_refinement_flags_occupancy
_atom_site_disorder_assembly
_atom_site_disorder_group
O1 O 0.28412(16) 0.37116(16) 0.4585(5) 0.0239(9) Uani 1 1 d . . . . .
O2 O 0.20994(16) 0.36379(16) 0.3263(5) 0.0259(9) Uani 1 1 d . . . . .
O3 O 0.2975(2) 0.42169(18) 0.8235(7) 0.0384(11) Uani 1 1 d . . . . .
O4 O 0.21851(17) 0.34299(16) 0.7792(5) 0.0254(9) Uani 1 1 d . . . . .
O5 O 0.18541(14) 0.40248(14) 0.6039(5) 0.0210(8) Uani 1 1 d . . . . .
O6 O 0.46035(16) 0.55328(17) 0.1253(5) 0.0260(9) Uani 1 1 d . . . . .
O7 O 0.27366(18) 0.56167(16) 0.7472(5) 0.0282(9) Uani 1 1 d . . . . .
O8 O 0.25174(17) 0.62139(16) 0.2217(6) 0.0287(9) Uani 1 1 d . . . . .
O9 O 0.21060(17) 0.53451(16) 0.1081(5) 0.0274(9) Uani 1 1 d . . . . .
C1 C 0.2959(3) 0.3475(2) 0.3166(8) 0.0318(13) Uani 1 1 d . . . . .
H1A H 0.329264 0.345570 0.337534 0.048 Uiso 1 1 calc R U . . .
H1B H 0.301442 0.370356 0.219325 0.048 Uiso 1 1 calc R U . . .
H1C H 0.265060 0.310399 0.296979 0.048 Uiso 1 1 calc R U . . .
C2 C 0.2411(2) 0.37905(19) 0.4417(7) 0.0192(10) Uani 1 1 d . . . . .
C3 C 0.24002(19) 0.41334(19) 0.5848(6) 0.0175(10) Uani 1 1 d . . . . .
C4 C 0.2564(2) 0.3940(2) 0.7431(7) 0.0197(10) Uani 1 1 d . . . . .
C5 C 0.2263(3) 0.3204(2) 0.9316(7) 0.0292(12) Uani 1 1 d . . . . .
H5A H 0.192612 0.286144 0.958229 0.044 Uiso 1 1 calc R U . . .
H5B H 0.234927 0.346839 1.021426 0.044 Uiso 1 1 calc R U . . .
H5C H 0.256658 0.313051 0.917897 0.044 Uiso 1 1 calc R U . . .
C11 C 0.27707(19) 0.47644(18) 0.5589(6) 0.0171(10) Uani 1 1 d . . . . .
H11A H 0.293902 0.491577 0.669044 0.021 Uiso 1 1 calc R U . . .
C12 C 0.32476(19) 0.49664(18) 0.4392(6) 0.0172(10) Uani 1 1 d . . . . .
C13 C 0.37749(19) 0.5306(2) 0.5011(6) 0.0196(10) Uani 1 1 d . . . . .
H13 H 0.381795 0.540620 0.614377 0.024 Uiso 1 1 calc R U . . .
C14 C 0.42407(19) 0.5504(2) 0.4018(7) 0.0207(10) Uani 1 1 d . . . . .
H14 H 0.459528 0.573354 0.447094 0.025 Uiso 1 1 calc R U . . .
C15 C 0.4181(2) 0.53622(19) 0.2367(7) 0.0196(10) Uani 1 1 d . . . . .
C16 C 0.3658(2) 0.5029(2) 0.1695(7) 0.0216(11) Uani 1 1 d . . . . .
H16 H 0.361671 0.493149 0.056006 0.026 Uiso 1 1 calc R U . . .
C17 C 0.31974(19) 0.4843(2) 0.2711(7) 0.0200(10) Uani 1 1 d . . . . .
H17 H 0.284193 0.462723 0.224726 0.024 Uiso 1 1 calc R U . . .
C18 C 0.5147(2) 0.5835(3) 0.1930(8) 0.0288(12) Uani 1 1 d . . . . .
H18A H 0.541754 0.592288 0.105022 0.043 Uiso 1 1 calc R U . . .
H18B H 0.519449 0.561336 0.277634 0.043 Uiso 1 1 calc R U . . .
H18C H 0.520036 0.617630 0.242712 0.043 Uiso 1 1 calc R U . . .
C21 C 0.23370(19) 0.49508(19) 0.5308(6) 0.0171(9) Uani 1 1 d . . . . .
C22 C 0.25737(19) 0.55380(19) 0.6030(7) 0.0193(10) Uani 1 1 d . . . . .
C23 C 0.2614(2) 0.59757(18) 0.5007(7) 0.0213(10) Uani 1 1 d . . . . .
H23 H 0.273247 0.633125 0.544261 0.026 Uiso 1 1 calc R U . . .
C24 C 0.24767(19) 0.58578(19) 0.3402(7) 0.0202(10) Uani 1 1 d . . . . .
C25 C 0.2346(3) 0.5916(3) 0.0685(8) 0.0314(13) Uani 1 1 d . . . . .
H25A H 0.207482 0.598620 0.012374 0.038 Uiso 1 1 calc R U . . .
H25B H 0.266562 0.603217 -0.005578 0.038 Uiso 1 1 calc R U . . .
C26 C 0.2232(2) 0.5313(2) 0.2694(6) 0.0202(10) Uani 1 1 d . . . . .
C27 C 0.2134(2) 0.4873(2) 0.3562(7) 0.0200(10) Uani 1 1 d . . . . .
H27 H 0.194099 0.451651 0.308691 0.024 Uiso 1 1 calc R U . . .
C31 C 0.18850(19) 0.45339(18) 0.6490(6) 0.0178(10) Uani 1 1 d . . . . .
H31 H 0.202458 0.462562 0.764847 0.021 Uiso 1 1 calc R U . . .
C32 C 0.13233(19) 0.4472(2) 0.6429(6) 0.0180(10) Uani 1 1 d . . . . .
C33 C 0.0902(2) 0.4075(2) 0.5439(7) 0.0213(10) Uani 1 1 d . . . . .
H33 H 0.097680 0.385705 0.470547 0.026 Uiso 1 1 calc R U . . .
C34 C 0.0374(2) 0.4001(2) 0.5532(7) 0.0212(10) Uani 1 1 d . . . . .
H34 H 0.009052 0.372800 0.486910 0.025 Uiso 1 1 calc R U . . .
C35 C 0.0254(2) 0.4320(2) 0.6579(7) 0.0218(10) Uani 1 1 d . . . . .
C36 C 0.0681(2) 0.4731(2) 0.7517(7) 0.0199(10) Uani 1 1 d . . . . .
H36 H 0.061239 0.496516 0.820069 0.024 Uiso 1 1 calc R U . . .
C37 C 0.1204(2) 0.4796(2) 0.7447(6) 0.0216(11) Uani 1 1 d . . . . .
H37 H 0.148736 0.506847 0.811315 0.026 Uiso 1 1 calc R U . . .
C38 C -0.0320(2) 0.4230(3) 0.6723(9) 0.0308(12) Uani 1 1 d . . . . .
H38A H -0.058068 0.383780 0.686939 0.046 Uiso 1 1 calc R U . . .
H38B H -0.041228 0.436046 0.571679 0.046 Uiso 1 1 calc R U . . .
H38C H -0.034068 0.443380 0.767592 0.046 Uiso 1 1 calc R U . . .

loop_
_atom_site_aniso_label
_atom_site_aniso_U_11
_atom_site_aniso_U_22
_atom_site_aniso_U_33
_atom_site_aniso_U_23
_atom_site_aniso_U_13
_atom_site_aniso_U_12
O1 0.0289(18) 0.0290(19) 0.0215(19) -0.0045(14) -0.0025(14) 0.0201(16)
O2 0.0260(19) 0.0261(17) 0.025(2) -0.0047(14) -0.0059(14) 0.0126(15)
O3 0.033(2) 0.029(2) 0.041(3) 0.0008(17) -0.0200(19) 0.0059(18)
O4 0.0270(18) 0.0214(17) 0.022(2) 0.0028(14) -0.0071(14) 0.0081(15)
O5 0.0145(16) 0.0161(16) 0.032(2) -0.0024(13) -0.0028(14) 0.0074(13)
O6 0.0184(17) 0.036(2) 0.0206(19) -0.0015(15) 0.0009(14) 0.0110(15)
O7 0.032(2) 0.0229(18) 0.025(2) -0.0096(14) -0.0026(15) 0.0102(15)
O8 0.034(2) 0.0236(18) 0.030(2) 0.0062(15) 0.0023(16) 0.0151(16)
O9 0.035(2) 0.027(2) 0.022(2) 0.0018(14) -0.0019(15) 0.0171(17)
C1 0.049(3) 0.035(3) 0.025(3) -0.007(2) 0.001(2) 0.031(3)
C2 0.023(2) 0.017(2) 0.020(2) -0.0018(17) -0.0048(17) 0.0120(17)
C3 0.016(2) 0.016(2) 0.020(2) -0.0031(16) -0.0032(16) 0.0082(17)
C4 0.018(2) 0.022(2) 0.021(2) -0.0013(18) -0.0023(17) 0.0122(18)
C5 0.034(3) 0.032(3) 0.022(3) 0.005(2) -0.006(2) 0.017(2)
C11 0.016(2) 0.013(2) 0.021(2) 0.0005(16) -0.0001(17) 0.0066(17)
C12 0.017(2) 0.014(2) 0.020(2) -0.0013(16) -0.0018(16) 0.0081(16)
C13 0.014(2) 0.023(2) 0.020(3) -0.0021(17) -0.0026(16) 0.0086(18)
C14 0.015(2) 0.022(2) 0.024(3) -0.0003(18) -0.0012(18) 0.0085(18)
C15 0.018(2) 0.018(2) 0.021(2) -0.0007(17) 0.0034(17) 0.0078(18)
C16 0.023(2) 0.021(2) 0.018(2) -0.0016(18) -0.0004(18) 0.0089(19)
C17 0.015(2) 0.019(2) 0.024(3) -0.0016(17) 0.0003(18) 0.0061(17)
C18 0.013(2) 0.037(3) 0.035(3) 0.000(2) 0.000(2) 0.011(2)
C21 0.019(2) 0.016(2) 0.017(2) -0.0025(17) 0.0006(17) 0.0089(17)
C22 0.016(2) 0.012(2) 0.026(3) -0.0047(17) 0.0013(17) 0.0042(16)
C23 0.016(2) 0.0123(19) 0.034(3) -0.0029(19) 0.0008(18) 0.0060(16)
C24 0.017(2) 0.019(2) 0.027(3) 0.0016(18) 0.0034(17) 0.0100(17)
C25 0.041(3) 0.030(3) 0.028(3) 0.008(2) 0.010(2) 0.021(2)
C26 0.018(2) 0.024(2) 0.020(3) -0.0013(19) 0.0017(17) 0.0111(18)
C27 0.017(2) 0.020(2) 0.021(2) -0.0001(17) -0.0012(16) 0.0084(17)
C31 0.017(2) 0.013(2) 0.021(2) -0.0031(16) 0.0001(17) 0.0061(17)
C32 0.018(2) 0.018(2) 0.017(2) -0.0012(16) -0.0020(16) 0.0078(18)
C33 0.019(2) 0.017(2) 0.025(3) -0.0041(18) -0.0054(18) 0.0077(18)
C34 0.018(2) 0.019(2) 0.023(3) -0.0012(17) -0.0019(17) 0.0067(18)
C35 0.022(2) 0.026(2) 0.021(2) 0.0037(18) 0.0003(18) 0.015(2)
C36 0.021(2) 0.024(2) 0.019(2) -0.0017(17) 0.0000(17) 0.0142(19)
C37 0.021(2) 0.023(2) 0.023(3) -0.0032(18) -0.0043(18) 0.013(2)
C38 0.021(3) 0.038(3) 0.037(3) 0.000(2) 0.000(2) 0.017(2)

loop_
_atom_type_symbol
_atom_type_description
_atom_type_scat_dispersion_real
_atom_type_scat_dispersion_imag
_atom_type_scat_source
C C 0.0181 0.0091 'International Tables Vol C Tables 4.2.6.8 and 6.1.1.4'
H H 0.0000 0.0000 'International Tables Vol C Tables 4.2.6.8 and 6.1.1.4'
O O 0.0492 0.0322 'International Tables Vol C Tables 4.2.6.8 and 6.1.1.4'

loop_
_geom_angle_atom_site_label_1
_geom_angle_atom_site_label_2
_geom_angle_atom_site_label_3
_geom_angle
_geom_angle_site_symmetry_1
_geom_angle_site_symmetry_3
_geom_angle_publ_flag
C2 O1 C1 115.4(4) . . ?
C4 O4 C5 116.5(4) . . ?
C3 O5 C31 107.1(3) . . ?
C15 O6 C18 115.8(4) . . ?
C24 O8 C25 107.6(4) . . ?
C26 O9 C25 107.1(4) . . ?
O2 C2 O1 125.2(5) . . ?
O2 C2 C3 125.2(4) . . ?
O1 C2 C3 109.5(4) . . ?
O5 C3 C2 108.1(4) . . ?
O5 C3 C4 108.3(4) . . ?
C2 C3 C4 107.8(4) . . ?
O5 C3 C11 107.2(4) . . ?
C2 C3 C11 114.0(4) . . ?
C4 C3 C11 111.3(4) . . ?
O3 C4 O4 124.7(5) . . ?
O3 C4 C3 125.2(5) . . ?
O4 C4 C3 110.1(4) . . ?
C12 C11 C3 118.4(4) . . ?
C12 C11 C21 118.2(4) . . ?
C3 C11 C21 102.2(3) . . ?
C13 C12 C17 117.5(4) . . ?
C13 C12 C11 117.7(4) . . ?
C17 C12 C11 124.8(4) . . ?
C14 C13 C12 122.1(5) . . ?
C15 C14 C13 119.2(4) . . ?
O6 C15 C14 125.1(4) . . ?
O6 C15 C16 114.5(5) . . ?
C14 C15 C16 120.4(5) . . ?
C17 C16 C15 119.2(5) . . ?
C12 C17 C16 121.5(4) . . ?
C27 C21 C22 116.1(4) . . ?
C27 C21 C31 111.3(4) . . ?
C22 C21 C31 108.9(4) . . ?
C27 C21 C11 113.0(4) . . ?
C22 C21 C11 108.0(4) . . ?
C31 C21 C11 97.9(3) . . ?
O7 C22 C23 121.9(4) . . ?
O7 C22 C21 118.1(5) . . ?
C23 C22 C21 120.1(4) . . ?
C24 C23 C22 117.0(4) . . ?
O8 C24 C23 126.5(5) . . ?
O8 C24 C26 108.8(4) . . ?
C23 C24 C26 124.6(5) . . ?
O9 C25 O8 107.0(5) . . ?
C27 C26 O9 128.8(5) . . ?
C27 C26 C24 123.0(5) . . ?
O9 C26 C24 108.1(4) . . ?
C26 C27 C21 118.4(5) . . ?
O5 C31 C32 109.9(4) . . ?
O5 C31 C21 102.3(4) . . ?
C32 C31 C21 118.9(4) . . ?
C37 C32 C33 118.5(5) . . ?
C37 C32 C31 119.3(4) . . ?
C33 C32 C31 122.1(4) . . ?
C34 C33 C32 120.0(5) . . ?
C35 C34 C33 121.3(5) . . ?
C34 C35 C36 118.5(5) . . ?
C34 C35 C38 121.5(5) . . ?
C36 C35 C38 120.0(5) . . ?
C37 C36 C35 119.9(5) . . ?
C32 C37 C36 121.7(5) . . ?

loop_
_geom_bond_atom_site_label_1
_geom_bond_atom_site_label_2
_geom_bond_distance
_geom_bond_site_symmetry_2
_geom_bond_publ_flag
O1 C2 1.342(6) . ?
O1 C1 1.449(7) . ?
O2 C2 1.204(7) . ?
O3 C4 1.211(7) . ?
O4 C4 1.324(7) . ?
O4 C5 1.454(6) . ?
O5 C3 1.417(6) . ?
O5 C31 1.438(5) . ?
O6 C15 1.375(6) . ?
O6 C18 1.436(6) . ?
O7 C22 1.233(7) . ?
O8 C24 1.350(6) . ?
O8 C25 1.439(8) . ?
O9 C26 1.369(7) . ?
O9 C25 1.433(7) . ?
C2 C3 1.518(7) . ?
C3 C4 1.550(7) . ?
C3 C11 1.559(6) . ?
C11 C12 1.517(6) . ?
C11 C21 1.566(6) . ?
C12 C13 1.395(7) . ?
C12 C17 1.395(7) . ?
C13 C14 1.394(7) . ?
C14 C15 1.382(8) . ?
C15 C16 1.399(7) . ?
C16 C17 1.397(7) . ?
C21 C27 1.500(7) . ?
C21 C22 1.554(6) . ?
C21 C31 1.555(6) . ?
C22 C23 1.440(7) . ?
C23 C24 1.350(8) . ?
C24 C26 1.447(7) . ?
C26 C27 1.329(8) . ?
C31 C32 1.501(6) . ?
C32 C37 1.388(7) . ?
C32 C33 1.403(6) . ?
C33 C34 1.396(7) . ?
C34 C35 1.393(7) . ?
C35 C36 1.403(8) . ?
C35 C38 1.509(7) . ?
C36 C37 1.392(7) . ?

loop_
_geom_torsion_atom_site_label_1
_geom_torsion_atom_site_label_2
_geom_torsion_atom_site_label_3
_geom_torsion_atom_site_label_4
_geom_torsion
_geom_torsion_site_symmetry_1
_geom_torsion_site_symmetry_2
_geom_torsion_site_symmetry_3
_geom_torsion_site_symmetry_4
_geom_torsion_publ_flag
C1 O1 C2 O2 6.8(8) . . . . ?
C1 O1 C2 C3 -169.6(4) . . . . ?
C31 O5 C3 C2 -143.0(4) . . . . ?
C31 O5 C3 C4 100.5(4) . . . . ?
C31 O5 C3 C11 -19.7(5) . . . . ?
O2 C2 C3 O5 27.5(7) . . . . ?
O1 C2 C3 O5 -156.2(4) . . . . ?
O2 C2 C3 C4 144.4(5) . . . . ?
O1 C2 C3 C4 -39.3(5) . . . . ?
O2 C2 C3 C11 -91.6(6) . . . . ?
O1 C2 C3 C11 84.8(5) . . . . ?
C5 O4 C4 O3 3.4(8) . . . . ?
C5 O4 C4 C3 -175.9(4) . . . . ?
O5 C3 C4 O3 -128.5(6) . . . . ?
C2 C3 C4 O3 114.8(6) . . . . ?
C11 C3 C4 O3 -10.8(7) . . . . ?
O5 C3 C4 O4 50.8(5) . . . . ?
C2 C3 C4 O4 -66.0(5) . . . . ?
C11 C3 C4 O4 168.4(4) . . . . ?
O5 C3 C11 C12 -142.9(4) . . . . ?
C2 C3 C11 C12 -23.4(6) . . . . ?
C4 C3 C11 C12 98.8(5) . . . . ?
O5 C3 C11 C21 -11.1(5) . . . . ?
C2 C3 C11 C21 108.4(4) . . . . ?
C4 C3 C11 C21 -129.4(4) . . . . ?
C3 C11 C12 C13 -119.8(5) . . . . ?
C21 C11 C12 C13 116.0(5) . . . . ?
C3 C11 C12 C17 61.1(6) . . . . ?
C21 C11 C12 C17 -63.1(6) . . . . ?
C17 C12 C13 C14 -2.2(7) . . . . ?
C11 C12 C13 C14 178.7(4) . . . . ?
C12 C13 C14 C15 0.3(8) . . . . ?
C18 O6 C15 C14 6.5(7) . . . . ?
C18 O6 C15 C16 -174.9(5) . . . . ?
C13 C14 C15 O6 179.3(5) . . . . ?
C13 C14 C15 C16 0.8(7) . . . . ?
O6 C15 C16 C17 -178.6(5) . . . . ?
C14 C15 C16 C17 0.1(7) . . . . ?
C13 C12 C17 C16 3.0(7) . . . . ?
C11 C12 C17 C16 -177.8(4) . . . . ?
C15 C16 C17 C12 -2.1(7) . . . . ?
C12 C11 C21 C27 49.0(6) . . . . ?
C3 C11 C21 C27 -82.9(5) . . . . ?
C12 C11 C21 C22 -80.9(5) . . . . ?
C3 C11 C21 C22 147.2(4) . . . . ?
C12 C11 C21 C31 166.2(4) . . . . ?
C3 C11 C21 C31 34.3(4) . . . . ?
C27 C21 C22 O7 178.9(5) . . . . ?
C31 C21 C22 O7 52.4(6) . . . . ?
C11 C21 C22 O7 -53.0(6) . . . . ?
C27 C21 C22 C23 -3.1(7) . . . . ?
C31 C21 C22 C23 -129.6(4) . . . . ?
C11 C21 C22 C23 125.0(5) . . . . ?
O7 C22 C23 C24 173.3(5) . . . . ?
C21 C22 C23 C24 -4.6(7) . . . . ?
C25 O8 C24 C23 177.8(5) . . . . ?
C25 O8 C24 C26 -5.2(5) . . . . ?
C22 C23 C24 O8 -175.6(5) . . . . ?
C22 C23 C24 C26 7.8(7) . . . . ?
C26 O9 C25 O8 -12.0(6) . . . . ?
C24 O8 C25 O9 10.6(6) . . . . ?
C25 O9 C26 C27 -174.2(5) . . . . ?
C25 O9 C26 C24 8.9(5) . . . . ?
O8 C24 C26 C27 -179.5(5) . . . . ?
C23 C24 C26 C27 -2.4(8) . . . . ?
O8 C24 C26 O9 -2.4(5) . . . . ?
C23 C24 C26 O9 174.7(5) . . . . ?
O9 C26 C27 C21 177.4(5) . . . . ?
C24 C26 C27 C21 -6.2(7) . . . . ?
C22 C21 C27 C26 8.3(7) . . . . ?
C31 C21 C27 C26 133.7(4) . . . . ?
C11 C21 C27 C26 -117.3(5) . . . . ?
C3 O5 C31 C32 170.3(4) . . . . ?
C3 O5 C31 C21 43.1(5) . . . . ?
C27 C21 C31 O5 71.2(4) . . . . ?
C22 C21 C31 O5 -159.5(4) . . . . ?
C11 C21 C31 O5 -47.3(4) . . . . ?
C27 C21 C31 C32 -50.0(5) . . . . ?
C22 C21 C31 C32 79.3(5) . . . . ?
C11 C21 C31 C32 -168.5(4) . . . . ?
O5 C31 C32 C37 151.9(5) . . . . ?
C21 C31 C32 C37 -90.7(6) . . . . ?
O5 C31 C32 C33 -24.4(7) . . . . ?
C21 C31 C32 C33 92.9(6) . . . . ?
C37 C32 C33 C34 -2.0(7) . . . . ?
C31 C32 C33 C34 174.4(5) . . . . ?
C32 C33 C34 C35 0.9(8) . . . . ?
C33 C34 C35 C36 1.6(7) . . . . ?
C33 C34 C35 C38 -178.1(5) . . . . ?
C34 C35 C36 C37 -2.9(7) . . . . ?
C38 C35 C36 C37 176.7(5) . . . . ?
C33 C32 C37 C36 0.7(8) . . . . ?
C31 C32 C37 C36 -175.8(5) . . . . ?
C35 C36 C37 C32 1.8(8) . . . . ?
